data_4001795
loop_
_publ_author_name
'Luo, Min'
'Ye, Ning'
'Zou, Guohong'
'Lin, Chensheng'
'Cheng, Wendan'

_publ_section_title
;
 Na8Lu2(CO3)6F2and Na3Lu(CO3)2F2: Rare Earth Fluoride Carbonates as
 Deep-UV Nonlinear Optical Materials
;
_journal_issue 15
_journal_name_full 'Chemistry of Materials'
_journal_page_first 3147
_journal_paper_doi 10.1021/cm4023369
_journal_volume 25
_journal_year 2013
_chemical_formula_sum 'C4 H4 Lu Na5 O14'
_chemical_formula_weight 565.99
_chemical_name_systematic
; 
 ? 
;
_space_group_IT_number 114
_symmetry_cell_setting tetragonal
_symmetry_space_group_name_Hall 'P -4 2n'
_symmetry_space_group_name_H-M 'P -4 21 c'
_atom_sites_solution_hydrogens geom
_atom_sites_solution_primary direct
_atom_sites_solution_secondary difmap
_audit_creation_method SHELXL-97
_audit_update_record
;
2013-01-22 # Formatted by publCIF
;
_cell_angle_alpha 90.00
_cell_angle_beta 90.00
_cell_angle_gamma 90.00
_cell_formula_units_Z 2
_cell_length_a 7.5879(3)
_cell_length_b 7.5879(3)
_cell_length_c 11.5313(9)
_cell_measurement_temperature 293(2)
_cell_volume 663.93(6)
_computing_cell_refinement 'CrystalClear (Rigaku Inc., 2008)'
_computing_data_collection 'CrystalClear (Rigaku Inc., 2008)'
_computing_data_reduction 'CrystalClear (Rigaku Inc., 2008)'
_computing_molecular_graphics 'SHELXL-97 (Sheldrick, 1997)'
_computing_publication_material 'SHELXL-97 (Sheldrick, 1997)'
_computing_structure_refinement 'SHELXL-97 (Sheldrick, 1997)'
_computing_structure_solution 'SHELXS-97 (Sheldrick, 1990)'
_diffrn_ambient_temperature 293(2)
_diffrn_detector_area_resol_mean 14.6306
_diffrn_measured_fraction_theta_full 1.000
_diffrn_measured_fraction_theta_max 1.000
_diffrn_measurement_device
;
Mercury70 (2x2 bin mode)
;
_diffrn_measurement_method CCD_Profile_fitting
_diffrn_radiation_monochromator graphite
_diffrn_radiation_source 'fine-focus sealed tube'
_diffrn_radiation_type MoK\a
_diffrn_radiation_wavelength 0.71073
_diffrn_reflns_av_R_equivalents 0.0199
_diffrn_reflns_av_sigmaI/netI 0.0177
_diffrn_reflns_limit_h_max 9
_diffrn_reflns_limit_h_min -9
_diffrn_reflns_limit_k_max 9
_diffrn_reflns_limit_k_min -7
_diffrn_reflns_limit_l_max 14
_diffrn_reflns_limit_l_min -14
_diffrn_reflns_number 4606
_diffrn_reflns_theta_full 27.47
_diffrn_reflns_theta_max 27.47
_diffrn_reflns_theta_min 3.21
_diffrn_standards_interval_count none
_diffrn_standards_interval_time none
_exptl_absorpt_coefficient_mu 7.677
_exptl_absorpt_correction_T_max 0.0000
_exptl_absorpt_correction_T_min 0.0000
_exptl_absorpt_correction_type none
_exptl_crystal_colour White
_exptl_crystal_density_diffrn 2.831
_exptl_crystal_density_method 'not measured'
_exptl_crystal_description Prism
_exptl_crystal_F_000 532
_exptl_crystal_size_max 0.1500
_exptl_crystal_size_mid 0.1500
_exptl_crystal_size_min 0.1500
_refine_diff_density_max 0.249
_refine_diff_density_min -0.704
_refine_diff_density_rms 0.076
_refine_ls_abs_structure_details 'Flack H D (1983), Acta Cryst. A39, 876-881'
_refine_ls_abs_structure_Flack 0.02(2)
_refine_ls_extinction_method none
_refine_ls_goodness_of_fit_ref 1.302
_refine_ls_hydrogen_treatment mixed
_refine_ls_matrix_type full
_refine_ls_number_parameters 55
_refine_ls_number_reflns 763
_refine_ls_number_restraints 0
_refine_ls_restrained_S_all 1.302
_refine_ls_R_factor_all 0.0145
_refine_ls_R_factor_gt 0.0139
_refine_ls_shift/su_max 0.000
_refine_ls_shift/su_mean 0.000
_refine_ls_structure_factor_coef Fsqd
_refine_ls_weighting_details 'calc w=1/[\s^2^(Fo^2^)+(0.0100P)^2^+0.0000P] where P=(Fo^2^+2Fc^2^)/3'
_refine_ls_weighting_scheme calc
_refine_ls_wR_factor_gt 0.0307
_refine_ls_wR_factor_ref 0.0309
_reflns_number_gt 743
_reflns_number_total 763
_reflns_threshold_expression >2sigma(I)
_cod_data_source_file cm4023369_si_004.cif
_cod_data_source_block 1
_cod_depositor_comments
;
The following automatic conversions were performed:

'_exptl_absorpt_correction_type' value 'None' changed to 'none'
according to /home/saulius/struct/CIF-dictionaries/cif_core.dic
dictionary named 'cif_core.dic' version 2.4.2 from 2011-04-26.

Automatic conversion script
Id: cif_fix_values 1891 2012-01-12 08:04:46Z andrius 
;
_cod_original_sg_symbol_H-M P-421c
_cod_database_code 4001795

loop_
_symmetry_equiv_pos_as_xyz
'x, y, z'
'y, -x, -z'
'-x, -y, z'
'-y, x, -z'
'x+1/2, -y+1/2, -z+1/2'
'-y+1/2, -x+1/2, z+1/2'
'-x+1/2, y+1/2, -z+1/2'
'y+1/2, x+1/2, z+1/2'

loop_
_atom_site_label
_atom_site_type_symbol
_atom_site_fract_x
_atom_site_fract_y
_atom_site_fract_z
_atom_site_U_iso_or_equiv
_atom_site_adp_type
_atom_site_occupancy
_atom_site_symmetry_multiplicity
_atom_site_calc_flag
_atom_site_refinement_flags
Lu1 Lu 0.0000 0.0000 0.0000 0.01066(7) Uani 1 4 d S
Na1 Na 0.5000 -0.5000 0.0000 0.0240(5) Uani 1 4 d S
Na2 Na 0.32246(14) -0.18141(14) 0.20771(10) 0.0217(2) Uani 1 1 d .
O1 O 0.5000 0.0000 0.3323(2) 0.0227(6) Uani 1 2 d S
H1 H 0.4360 0.0760 0.3809 0.034 Uiso 1 1 d R
O2 O 0.1677(3) -0.2530(3) 0.03105(16) 0.0174(4) Uani 1 1 d .
O3 O -0.1800(3) -0.0953(3) 0.14718(17) 0.0167(4) Uani 1 1 d .
O4 O 0.5905(2) -0.2732(3) 0.11908(18) 0.0257(5) Uani 1 1 d .
C1 C 0.7137(4) -0.1835(4) 0.0797(2) 0.0154(6) Uani 1 1 d .

loop_
_atom_site_aniso_label
_atom_site_aniso_U_11
_atom_site_aniso_U_22
_atom_site_aniso_U_33
_atom_site_aniso_U_23
_atom_site_aniso_U_13
_atom_site_aniso_U_12
Lu1 0.01013(8) 0.01013(8) 0.01171(10) 0.000 0.000 0.000
Na1 0.0222(7) 0.0222(7) 0.0275(11) 0.000 0.000 0.000
Na2 0.0244(6) 0.0230(6) 0.0175(5) 0.0033(5) -0.0021(5) -0.0009(6)
O1 0.0268(16) 0.0194(14) 0.0218(13) 0.000 0.000 0.0053(15)
O2 0.0214(11) 0.0138(10) 0.0169(10) -0.0009(8) -0.0023(9) 0.0018(9)
O3 0.0161(11) 0.0192(11) 0.0147(9) 0.0009(9) 0.0011(9) -0.0016(9)
O4 0.0195(11) 0.0261(12) 0.0315(11) -0.0027(11) 0.0109(10) -0.0079(10)
C1 0.0177(17) 0.0094(14) 0.0192(13) -0.0011(12) 0.0006(11) 0.0036(12)

loop_
_atom_type_symbol
_atom_type_description
_atom_type_scat_dispersion_real
_atom_type_scat_dispersion_imag
_atom_type_scat_source
C C 0.0033 0.0016 'International Tables Vol C Tables 4.2.6.8 and 6.1.1.4'
H H 0.0000 0.0000 'International Tables Vol C Tables 4.2.6.8 and 6.1.1.4'
Lu Lu -0.4720 5.8584 'International Tables Vol C Tables 4.2.6.8 and 6.1.1.4'
Na Na 0.0362 0.0249 'International Tables Vol C Tables 4.2.6.8 and 6.1.1.4'
O O 0.0106 0.0060 'International Tables Vol C Tables 4.2.6.8 and 6.1.1.4'

loop_
_geom_angle_atom_site_label_1
_geom_angle_atom_site_label_2
_geom_angle_atom_site_label_3
_geom_angle
_geom_angle_site_symmetry_1
_geom_angle_site_symmetry_3
O3 Lu1 O3 123.14(6) 3 4
O3 Lu1 O3 84.65(10) 3 .
O3 Lu1 O3 123.14(6) 4 .
O3 Lu1 O3 123.14(6) 3 2
O3 Lu1 O3 84.65(10) 4 2
O3 Lu1 O3 123.14(6) . 2
O3 Lu1 O2 140.87(7) 3 2
O3 Lu1 O2 79.69(7) 4 2
O3 Lu1 O2 56.73(7) . 2
O3 Lu1 O2 87.24(7) 2 2
O3 Lu1 O2 56.73(7) 3 4
O3 Lu1 O2 87.24(7) 4 4
O3 Lu1 O2 140.87(7) . 4
O3 Lu1 O2 79.69(7) 2 4
O2 Lu1 O2 162.33(9) 2 4
O3 Lu1 O2 87.24(7) 3 3
O3 Lu1 O2 140.87(7) 4 3
O3 Lu1 O2 79.69(7) . 3
O3 Lu1 O2 56.73(7) 2 3
O2 Lu1 O2 91.352(14) 2 3
O2 Lu1 O2 91.352(14) 4 3
O3 Lu1 O2 79.69(7) 3 .
O3 Lu1 O2 56.73(7) 4 .
O3 Lu1 O2 87.24(7) . .
O3 Lu1 O2 140.87(7) 2 .
O2 Lu1 O2 91.352(14) 2 .
O2 Lu1 O2 91.352(14) 4 .
O2 Lu1 O2 162.33(9) 3 .
O3 Lu1 C1 28.33(7) 3 3_655
O3 Lu1 C1 107.51(8) 4 3_655
O3 Lu1 C1 112.58(8) . 3_655
O3 Lu1 C1 101.26(8) 2 3_655
O2 Lu1 C1 169.20(7) 2 3_655
O2 Lu1 C1 28.46(7) 4 3_655
O2 Lu1 C1 87.86(9) 3 3_655
O2 Lu1 C1 86.23(9) . 3_655
O3 Lu1 C1 112.58(8) 3 1_455
O3 Lu1 C1 101.26(8) 4 1_455
O3 Lu1 C1 28.33(7) . 1_455
O3 Lu1 C1 107.51(8) 2 1_455
O2 Lu1 C1 28.46(7) 2 1_455
O2 Lu1 C1 169.20(7) 4 1_455
O2 Lu1 C1 86.23(9) 3 1_455
O2 Lu1 C1 87.86(9) . 1_455
C1 Lu1 C1 140.78(11) 3_655 1_455
O3 Lu1 C1 107.51(8) 3 2_565
O3 Lu1 C1 112.58(8) 4 2_565
O3 Lu1 C1 101.26(8) . 2_565
O3 Lu1 C1 28.33(7) 2 2_565
O2 Lu1 C1 87.86(9) 2 2_565
O2 Lu1 C1 86.23(9) 4 2_565
O2 Lu1 C1 28.46(7) 3 2_565
O2 Lu1 C1 169.20(7) . 2_565
C1 Lu1 C1 96.47(4) 3_655 2_565
C1 Lu1 C1 96.47(4) 1_455 2_565
O3 Lu1 C1 101.26(8) 3 4_545
O3 Lu1 C1 28.33(7) 4 4_545
O3 Lu1 C1 107.51(8) . 4_545
O3 Lu1 C1 112.58(8) 2 4_545
O2 Lu1 C1 86.23(9) 2 4_545
O2 Lu1 C1 87.86(9) 4 4_545
O2 Lu1 C1 169.20(7) 3 4_545
O2 Lu1 C1 28.46(7) . 4_545
C1 Lu1 C1 96.47(4) 3_655 4_545
C1 Lu1 C1 96.47(4) 1_455 4_545
C1 Lu1 C1 140.78(11) 2_565 4_545
C1 O2 Lu1 93.38(15) 4_545 .
C1 O3 Lu1 95.07(15) 1_455 .
O4 C1 O2 123.5(3) . 2_655
O4 C1 O3 121.9(2) . 1_655
O2 C1 O3 114.6(2) 2_655 1_655
O4 C1 Lu1 176.4(2) . 1_655
O2 C1 Lu1 58.16(13) 2_655 1_655
O3 C1 Lu1 56.60(13) 1_655 1_655

loop_
_geom_bond_atom_site_label_1
_geom_bond_atom_site_label_2
_geom_bond_distance
_geom_bond_site_symmetry_2
Lu1 O3 2.2954(19) 3
Lu1 O3 2.2954(19) 4
Lu1 O3 2.2954(19) .
Lu1 O3 2.2954(19) 2
Lu1 O2 2.3309(19) 2
Lu1 O2 2.3309(19) 4
Lu1 O2 2.3309(19) 3
Lu1 O2 2.3309(19) .
Lu1 C1 2.739(3) 3_655
Lu1 C1 2.739(3) 1_455
Lu1 C1 2.739(3) 2_565
Lu1 C1 2.739(3) 4_545
O1 H1 0.9394 .
O2 C1 1.307(3) 4_545
O3 C1 1.305(3) 1_455
O4 C1 1.243(3) .
C1 O2 1.307(3) 2_655
C1 O3 1.305(3) 1_655
C1 Lu1 2.739(3) 1_655
